data_2223795
loop_
_publ_author_name
'Wang, Bin'
'Lu, Ran-Zhe'
'Han, Lu-Na'
'Wei, Wen-Bin'
'Wang, Hai-Bo'

_publ_section_title
;
 5-Chloropyrimidin-2-amine
;
_journal_coeditor_code HB5158
_journal_issue 11
_journal_name_full 'Acta Crystallographica Section E'
_journal_page_first o2863
_journal_paper_doi 10.1107/S1600536809043645
_journal_volume 65
_journal_year 2009
_chemical_formula_iupac 'C4 H4 Cl N3'
_chemical_formula_moiety 'C4 H4 Cl N3'
_chemical_formula_sum 'C4 H4 Cl N3'
_chemical_formula_weight 129.55
_chemical_melting_point 506
_chemical_name_systematic
;
5-Chloropyrimidin-2-amine
;
_space_group_IT_number 64
_symmetry_cell_setting orthorhombic
_symmetry_space_group_name_Hall '-C 2ac 2'
_symmetry_space_group_name_H-M 'C m c a'
_atom_sites_solution_hydrogens geom
_atom_sites_solution_primary direct
_atom_sites_solution_secondary difmap
_audit_creation_method SHELXL-97
_cell_angle_alpha 90.00
_cell_angle_beta 90.00
_cell_angle_gamma 90.00
_cell_formula_units_Z 8
_cell_length_a 7.6380(15)
_cell_length_b 8.2240(16)
_cell_length_c 17.100(3)
_cell_measurement_reflns_used 25
_cell_measurement_temperature 293(2)
_cell_measurement_theta_max 13
_cell_measurement_theta_min 10
_cell_volume 1074.1(4)
_computing_cell_refinement 'CAD-4 EXPRESS (Enraf--Nonius, 1994)'
_computing_data_collection 'CAD-4 EXPRESS (Enraf--Nonius, 1994)'
_computing_data_reduction 'XCAD4 (Harms & Wocadlo, 1995)'
_computing_molecular_graphics 'SHELXTL (Sheldrick, 2008)'
_computing_publication_material 'PLATON (Spek, 2009)'
_computing_structure_refinement 'SHELXL97 (Sheldrick, 2008)'
_computing_structure_solution 'SHELXS97 (Sheldrick, 2008)'
_diffrn_ambient_temperature 293(2)
_diffrn_measured_fraction_theta_full 1.000
_diffrn_measured_fraction_theta_max 1.000
_diffrn_measurement_device_type 'Enraf--Nonius CAD-4'
_diffrn_measurement_method \w/2\q
_diffrn_radiation_monochromator graphite
_diffrn_radiation_source 'fine-focus sealed tube'
_diffrn_radiation_type MoK\a
_diffrn_radiation_wavelength 0.71073
_diffrn_reflns_av_R_equivalents 0.0195
_diffrn_reflns_av_sigmaI/netI 0.0217
_diffrn_reflns_limit_h_max 9
_diffrn_reflns_limit_h_min 0
_diffrn_reflns_limit_k_max 9
_diffrn_reflns_limit_k_min 0
_diffrn_reflns_limit_l_max 20
_diffrn_reflns_limit_l_min -20
_diffrn_reflns_number 1047
_diffrn_reflns_theta_full 25.26
_diffrn_reflns_theta_max 25.26
_diffrn_reflns_theta_min 2.38
_diffrn_standards_decay_% 1
_diffrn_standards_interval_count 200
_diffrn_standards_interval_time 120
_diffrn_standards_number 3
_exptl_absorpt_coefficient_mu 0.585
_exptl_absorpt_correction_T_max 0.944
_exptl_absorpt_correction_T_min 0.844
_exptl_absorpt_correction_type psi-scan
_exptl_absorpt_process_details '(North <i>et al.</i>,  1968)'
_exptl_crystal_colour colourless
_exptl_crystal_density_diffrn 1.602
_exptl_crystal_density_method 'not measured'
_exptl_crystal_description block
_exptl_crystal_F_000 528
_exptl_crystal_size_max 0.30
_exptl_crystal_size_mid 0.20
_exptl_crystal_size_min 0.10
_refine_diff_density_max 0.202
_refine_diff_density_min -0.218
_refine_ls_extinction_coef 0.025(4)
_refine_ls_extinction_expression Fc^*^=kFc[1+0.001xFc^2^\l^3^/sin(2\q)]^-1/4^
_refine_ls_extinction_method 'SHELXL97 (Sheldrick, 2008)'
_refine_ls_goodness_of_fit_ref 0.920
_refine_ls_hydrogen_treatment constr
_refine_ls_matrix_type full
_refine_ls_number_parameters 44
_refine_ls_number_reflns 534
_refine_ls_number_restraints 0
_refine_ls_restrained_S_all 0.920
_refine_ls_R_factor_all 0.0386
_refine_ls_R_factor_gt 0.0334
_refine_ls_shift/su_max 0.000
_refine_ls_shift/su_mean 0.000
_refine_ls_structure_factor_coef Fsqd
_refine_ls_weighting_details 'calc w=1/[\s^2^(Fo^2^)+(0.1000P)^2^+0.2000P] where P=(Fo^2^+2Fc^2^)/3'
_refine_ls_weighting_scheme calc
_refine_ls_wR_factor_gt 0.1095
_refine_ls_wR_factor_ref 0.1159
_reflns_number_gt 462
_reflns_number_total 534
_reflns_threshold_expression I>2\(I)
_cod_data_source_file hb5158.cif
_cod_data_source_block I
_cod_depositor_comments
;
The following automatic conversions were performed:
'_symmetry_cell_setting' value 'Orthorhombic' changed to 'orthorhombic'
according to '/home/saulius/struct/CIF-dictionaries/cif_core.dic'
dictionary named 'cif_core.dic' version 2.4.1 from 2010-06-29.

Automatic conversion script
Id: cif_fix_enum 1527 2010-12-29 10:47:43Z saulius 

The following automatic conversions were performed:

'_symmetry_cell_setting' value 'Orthorhombic' changed to
'orthorhombic' according to
/home/saulius/struct/CIF-dictionaries/cif_core.dic dictionary named
'cif_core.dic' version 2.4.1 from 2010-06-29.

Automatic conversion script
Id: cif_fix_values 1715 2011-07-08 13:25:40Z adriana 
;
_cod_original_sg_symbol_Hall '-C 2bc 2'
_cod_database_code 2223795
_cod_database_fobs_code 2223795

loop_
_symmetry_equiv_pos_as_xyz
'x, y, z'
'-x, -y+1/2, z+1/2'
'-x, y+1/2, -z+1/2'
'x, -y, -z'
'x+1/2, y+1/2, z'
'-x+1/2, -y+1, z+1/2'
'-x+1/2, y+1, -z+1/2'
'x+1/2, -y+1/2, -z'
'-x, -y, -z'
'x, y-1/2, -z-1/2'
'x, -y-1/2, z-1/2'
'-x, y, z'
'-x+1/2, -y+1/2, -z'
'x+1/2, y, -z-1/2'
'x+1/2, -y, z-1/2'
'-x+1/2, y+1/2, z'

loop_
_atom_site_type_symbol
_atom_site_label
_atom_site_fract_x
_atom_site_fract_y
_atom_site_fract_z
_atom_site_U_iso_or_equiv
_atom_site_adp_type
_atom_site_calc_flag
_atom_site_refinement_flags
_atom_site_occupancy
_atom_site_disorder_assembly
_atom_site_disorder_group
Cl Cl 0.5000 0.22728(9) 0.27440(4) 0.0527(4) Uani d S 1 . .
N N1 0.65713(16) -0.11849(18) 0.41923(8) 0.0360(5) Uani d . 1 . .
C C3 0.5000 -0.1761(3) 0.44284(14) 0.0319(6) Uani d S 1 . .
N N2 0.5000 -0.3014(3) 0.49308(15) 0.0432(7) Uani d S 1 . .
H H2A 0.6021 -0.3434 0.5099 0.052 Uiso d R 1 . .
C C2 0.6542(2) 0.0027(2) 0.36821(10) 0.0364(5) Uani d . 1 . .
H H2C 0.7598 0.0457 0.3507 0.044 Uiso calc R 1 . .
C C1 0.5000 0.0674(3) 0.34019(13) 0.0347(6) Uani d S 1 . .

loop_
_atom_site_aniso_label
_atom_site_aniso_U_11
_atom_site_aniso_U_22
_atom_site_aniso_U_33
_atom_site_aniso_U_12
_atom_site_aniso_U_13
_atom_site_aniso_U_23
Cl 0.0488(6) 0.0514(6) 0.0580(6) 0.000 0.000 0.0225(3)
N1 0.0258(9) 0.0398(9) 0.0424(9) -0.0007(6) 0.0004(5) 0.0045(6)
C3 0.0278(12) 0.0325(13) 0.0354(12) 0.000 0.000 -0.0039(11)
N2 0.0288(11) 0.0450(13) 0.0559(14) 0.000 0.000 0.0179(11)
C2 0.0296(10) 0.0379(10) 0.0418(9) -0.0033(7) 0.0032(7) 0.0013(7)
C1 0.0353(13) 0.0328(13) 0.0359(13) 0.000 0.000 0.0026(10)

loop_
_atom_type_symbol
_atom_type_description
_atom_type_scat_dispersion_real
_atom_type_scat_dispersion_imag
_atom_type_scat_source
C C 0.0033 0.0016 'International Tables Vol C Tables 4.2.6.8 and 6.1.1.4'
H H 0.0000 0.0000 'International Tables Vol C Tables 4.2.6.8 and 6.1.1.4'
N N 0.0061 0.0033 'International Tables Vol C Tables 4.2.6.8 and 6.1.1.4'
Cl Cl 0.1484 0.1585 'International Tables Vol C Tables 4.2.6.8 and 6.1.1.4'

loop_
_geom_angle_atom_site_label_1
_geom_angle_atom_site_label_2
_geom_angle_atom_site_label_3
_geom_angle_site_symmetry_1
_geom_angle_site_symmetry_3
_geom_angle
_geom_angle_publ_flag
C2 N1 C3 . . 116.44(14) ?
N2 C3 N1 . 12_655 117.41(11) ?
N2 C3 N1 . . 117.41(11) ?
N1 C3 N1 12_655 . 125.2(2) ?
C3 N2 H2A . . 120.0 ?
N1 C2 C1 . . 122.25(15) ?
N1 C2 H2C . . 118.9 ?
C1 C2 H2C . . 118.9 ?
C2 C1 C2 . 12_655 117.4(2) ?
C2 C1 Cl . . 121.28(11) ?
C2 C1 Cl 12_655 . 121.28(11) ?

loop_
_geom_bond_atom_site_label_1
_geom_bond_atom_site_label_2
_geom_bond_site_symmetry_2
_geom_bond_distance
_geom_bond_publ_flag
Cl C1 . 1.730(2) ?
N1 C2 . 1.325(2) ?
N1 C3 . 1.3519(18) ?
C3 N2 . 1.341(4) ?
C3 N1 12_655 1.3519(18) ?
N2 H2A . 0.9000 ?
C2 C1 . 1.378(2) ?
C2 H2C . 0.9300 ?
C1 C2 12_655 1.378(2) ?

loop_
_geom_hbond_atom_site_label_D
_geom_hbond_atom_site_label_H
_geom_hbond_atom_site_label_A
_geom_hbond_site_symmetry_A
_geom_hbond_distance_DH
_geom_hbond_distance_HA
_geom_hbond_distance_DA
_geom_hbond_angle_DHA
N2 H2A N1 13_646 0.90 2.22 3.087(2) 161

loop_
_geom_torsion_atom_site_label_1
_geom_torsion_atom_site_label_2
_geom_torsion_atom_site_label_3
_geom_torsion_atom_site_label_4
_geom_torsion_site_symmetry_1
_geom_torsion_site_symmetry_2
_geom_torsion_site_symmetry_3
_geom_torsion_site_symmetry_4
_geom_torsion
_geom_torsion_publ_flag
C2 N1 C3 N2 . . . . 178.5(2) ?
C2 N1 C3 N1 . . . 12_655 -0.8(4) ?
C3 N1 C2 C1 . . . . -0.1(3) ?
N1 C2 C1 C2 . . . 12_655 1.0(4) ?
N1 C2 C1 Cl . . . . 179.28(14) ?
